data_4104561
loop_
_publ_author_name
'Kenji Mochida'
'Masaki Shimizu'
'Tamejiro Hiyama'

_publ_contact_author 'Masaki Shimizu'
_publ_contact_author_email m.shimizu@hs2.ecs.kyoto-u.ac.jp
_publ_contact_author_fax +81-75-383-2445
_publ_contact_author_phone +81-75-383-2444
_publ_section_title
;
 Palladium-Catalyzed Intramolecular Coupling of 2-[(2-Pyrrolyl)silyl]aryl
 Triflates through 1,2-Silicon Migration
;
_journal_name_full 'Journal of the American Chemical Society'
_journal_page_first 8350
_journal_page_last 8351
_journal_paper_doi 10.1021/ja901622b
_journal_volume 131
_journal_year 2009
_chemical_formula_sum 'C27 H29 N O2 S Si'
_chemical_formula_weight 459.66
_chemical_name_systematic
; 
 ? 
;
_space_group_IT_number 14
_symmetry_cell_setting monoclinic
_symmetry_space_group_name_Hall '-P 2ybc'
_symmetry_space_group_name_H-M 'P 1 21/c 1'
_atom_sites_solution_hydrogens geom
_atom_sites_solution_primary direct
_atom_sites_solution_secondary difmap
_audit_creation_method SHELXL-97
_audit_update_record
;
2009-05-11 # Formatted by publCIF
;
_cell_angle_alpha 90.00
_cell_angle_beta 96.7790(10)
_cell_angle_gamma 90.00
_cell_formula_units_Z 8
_cell_length_a 17.8271(14)
_cell_length_b 14.2864(11)
_cell_length_c 20.0246(16)
_cell_measurement_reflns_used 5945
_cell_measurement_temperature 300(2)
_cell_measurement_theta_max 21.60
_cell_measurement_theta_min 2.30
_cell_volume 5064.3(7)
_computing_cell_refinement 'Bruker SMART'
_computing_data_collection 'Bruker SMART'
_computing_data_reduction 'Bruker SAINT'
_computing_molecular_graphics 'Bruker SHELXTL'
_computing_publication_material 'Bruker SHELXTL'
_computing_structure_refinement 'SHELXL-97 (Sheldrick, 1997)'
_computing_structure_solution 'SHELXS-97 (Sheldrick, 1990)'
_diffrn_ambient_temperature 300(2)
_diffrn_detector_area_resol_mean 8.366
_diffrn_measured_fraction_theta_full 0.999
_diffrn_measured_fraction_theta_max 0.999
_diffrn_measurement_device_type 'CCD area detector'
_diffrn_measurement_method 'phi and omega scans'
_diffrn_radiation_monochromator graphite
_diffrn_radiation_source 'fine-focus sealed tube'
_diffrn_radiation_type MoK\a
_diffrn_radiation_wavelength 0.71073
_diffrn_reflns_av_R_equivalents 0.0335
_diffrn_reflns_av_sigmaI/netI 0.0430
_diffrn_reflns_limit_h_max 21
_diffrn_reflns_limit_h_min -21
_diffrn_reflns_limit_k_max 17
_diffrn_reflns_limit_k_min -14
_diffrn_reflns_limit_l_max 24
_diffrn_reflns_limit_l_min -19
_diffrn_reflns_number 26817
_diffrn_reflns_theta_full 25.50
_diffrn_reflns_theta_max 25.50
_diffrn_reflns_theta_min 1.76
_exptl_absorpt_coefficient_mu 0.198
_exptl_absorpt_correction_T_max 0.9614
_exptl_absorpt_correction_T_min 0.9074
_exptl_absorpt_correction_type empirical
_exptl_crystal_colour colorless
_exptl_crystal_density_diffrn 1.206
_exptl_crystal_description plate
_exptl_crystal_F_000 1952
_exptl_crystal_size_max 0.50
_exptl_crystal_size_mid 0.50
_exptl_crystal_size_min 0.20
_refine_diff_density_max 0.417
_refine_diff_density_min -0.238
_refine_diff_density_rms 0.058
_refine_ls_extinction_method none
_refine_ls_goodness_of_fit_ref 1.061
_refine_ls_hydrogen_treatment constr
_refine_ls_matrix_type full
_refine_ls_number_parameters 587
_refine_ls_number_reflns 9424
_refine_ls_number_restraints 0
_refine_ls_restrained_S_all 1.061
_refine_ls_R_factor_all 0.1135
_refine_ls_R_factor_gt 0.0684
_refine_ls_shift/su_max 0.001
_refine_ls_shift/su_mean 0.000
_refine_ls_structure_factor_coef Fsqd
_refine_ls_weighting_details 'calc w=1/[\s^2^(Fo^2^)+(0.1066P)^2^+0.2713P] where P=(Fo^2^+2Fc^2^)/3'
_refine_ls_weighting_scheme calc
_refine_ls_wR_factor_gt 0.1787
_refine_ls_wR_factor_ref 0.1960
_reflns_number_gt 5660
_reflns_number_total 9424
_reflns_threshold_expression >2sigma(I)
_cod_data_source_file ja901622b_5f.cif
_cod_data_source_block 5f
_cod_database_code 4104561

loop_
_symmetry_equiv_pos_as_xyz
'x, y, z'
'-x, y+1/2, -z+1/2'
'-x, -y, -z'
'x, -y-1/2, z-1/2'

loop_
_atom_site_label
_atom_site_type_symbol
_atom_site_fract_x
_atom_site_fract_y
_atom_site_fract_z
_atom_site_U_iso_or_equiv
_atom_site_adp_type
_atom_site_occupancy
_atom_site_symmetry_multiplicity
_atom_site_calc_flag
_atom_site_refinement_flags
C27 C 0.6309(3) -0.2493(4) 0.0159(3) 0.1326(18) Uani 1 1 d .
H27A H 0.6015 -0.2435 -0.0273 0.199 Uiso 1 1 calc R
H27B H 0.6133 -0.3021 0.0393 0.199 Uiso 1 1 calc R
H27C H 0.6831 -0.2584 0.0099 0.199 Uiso 1 1 calc R
C29 C 0.4022(4) -0.0521(5) 0.1377(3) 0.187(3) Uani 1 1 d .
H29A H 0.4464 -0.0845 0.1270 0.281 Uiso 1 1 calc R
H29B H 0.4100 0.0142 0.1347 0.281 Uiso 1 1 calc R
H29C H 0.3596 -0.0701 0.1065 0.281 Uiso 1 1 calc R
S2 S 0.10480(4) 0.24197(6) 0.17235(4) 0.0653(3) Uani 1 1 d .
S1 S 0.59828(5) 0.10569(7) 0.17239(5) 0.0808(3) Uani 1 1 d .
Si1 Si 0.81802(5) 0.20855(8) 0.03374(5) 0.0721(3) Uani 1 1 d .
Si2 Si 0.31576(6) -0.01263(7) 0.24190(6) 0.0817(3) Uani 1 1 d .
C47 C 0.25302(16) 0.2456(2) 0.15789(15) 0.0587(7) Uani 1 1 d .
O4 O 0.04351(12) 0.18292(17) 0.14888(12) 0.0823(7) Uani 1 1 d .
N1 N 0.68206(14) 0.16120(18) 0.17295(14) 0.0670(7) Uani 1 1 d .
N2 N 0.18584(13) 0.19005(17) 0.15565(12) 0.0608(6) Uani 1 1 d .
O3 O 0.10705(13) 0.33433(17) 0.14610(12) 0.0801(7) Uani 1 1 d .
C40 C 0.20992(17) 0.1009(2) 0.18466(14) 0.0571(7) Uani 1 1 d .
C20 C 0.74566(18) 0.1195(2) 0.21252(16) 0.0640(8) Uani 1 1 d .
C21 C 0.60853(17) 0.0018(2) 0.12786(17) 0.0652(8) Uani 1 1 d .
C42 C 0.31310(17) 0.1922(2) 0.18795(15) 0.0622(8) Uani 1 1 d .
O1 O 0.54290(13) 0.16218(19) 0.13491(16) 0.1043(9) Uani 1 1 d .
C48 C 0.11292(15) 0.2456(2) 0.26021(16) 0.0618(8) Uani 1 1 d .
O2 O 0.59105(15) 0.08392(19) 0.24044(14) 0.1012(9) Uani 1 1 d .
C14 C 0.78461(16) 0.1743(2) 0.11447(15) 0.0597(8) Uani 1 1 d .
C15 C 0.80840(17) 0.1270(2) 0.17691(16) 0.0613(8) Uani 1 1 d .
C13 C 0.71013(16) 0.1944(2) 0.11277(15) 0.0604(8) Uani 1 1 d .
C16 C 0.87864(19) 0.0936(2) 0.20576(17) 0.0724(9) Uani 1 1 d .
H16 H 0.9207 0.0982 0.1826 0.087 Uiso 1 1 calc R
C12 C 0.67350(16) 0.2489(2) 0.05461(17) 0.0652(8) Uani 1 1 d .
C39 C 0.16825(19) 0.0113(2) 0.19065(16) 0.0662(8) Uani 1 1 d .
C41 C 0.28542(18) 0.1020(2) 0.20457(17) 0.0673(8) Uani 1 1 d .
C46 C 0.2634(2) 0.3348(2) 0.13342(17) 0.0725(9) Uani 1 1 d .
H46 H 0.2231 0.3699 0.1130 0.087 Uiso 1 1 calc R
C38 C 0.0933(2) -0.0102(3) 0.16771(18) 0.0803(10) Uani 1 1 d .
H38 H 0.0615 0.0347 0.1458 0.096 Uiso 1 1 calc R
C49 C 0.1525(2) 0.3168(3) 0.29444(18) 0.0766(9) Uani 1 1 d .
H49 H 0.1749 0.3632 0.2709 0.092 Uiso 1 1 calc R
C19 C 0.7525(2) 0.0815(2) 0.27617(19) 0.0810(10) Uani 1 1 d .
H19 H 0.7112 0.0774 0.3004 0.097 Uiso 1 1 calc R
C44 C 0.3963(2) 0.3183(3) 0.1705(2) 0.0845(11) Uani 1 1 d .
H44 H 0.4444 0.3444 0.1744 0.101 Uiso 1 1 calc R
C43 C 0.38647(19) 0.2303(3) 0.19453(19) 0.0797(10) Uani 1 1 d .
H43 H 0.4274 0.1961 0.2148 0.096 Uiso 1 1 calc R
C7 C 0.72268(17) 0.2594(3) 0.00476(17) 0.0723(9) Uani 1 1 d .
C53 C 0.0806(2) 0.1763(3) 0.29508(19) 0.0836(10) Uani 1 1 d .
H53 H 0.0541 0.1276 0.2723 0.100 Uiso 1 1 calc R
C17 C 0.8847(2) 0.0541(3) 0.26828(19) 0.0840(10) Uani 1 1 d .
H17 H 0.9308 0.0302 0.2875 0.101 Uiso 1 1 calc R
C24 C 0.6229(2) -0.1617(3) 0.0561(2) 0.0853(11) Uani 1 1 d .
C11 C 0.60334(19) 0.2927(3) 0.0461(2) 0.0836(10) Uani 1 1 d .
H11 H 0.5713 0.2890 0.0795 0.100 Uiso 1 1 calc R
C34 C 0.2165(2) -0.0578(2) 0.22139(17) 0.0768(9) Uani 1 1 d .
C1 C 0.8960(2) 0.2971(3) 0.0404(2) 0.0890(11) Uani 1 1 d .
H1 H 0.9417 0.2649 0.0605 0.107 Uiso 1 1 calc R
C4 C 0.8399(2) 0.1013(3) -0.01408(18) 0.0888(12) Uani 1 1 d .
H4 H 0.8410 0.1197 -0.0611 0.107 Uiso 1 1 calc R
C45 C 0.3355(2) 0.3687(3) 0.1407(2) 0.0822(11) Uani 1 1 d .
H45 H 0.3440 0.4285 0.1248 0.099 Uiso 1 1 calc R
C51 C 0.1267(2) 0.2504(4) 0.39913(19) 0.0886(11) Uani 1 1 d .
C18 C 0.8226(3) 0.0497(3) 0.30275(19) 0.0901(12) Uani 1 1 d .
H18 H 0.8282 0.0242 0.3458 0.108 Uiso 1 1 calc R
C8 C 0.6981(2) 0.3083(3) -0.0530(2) 0.0932(12) Uani 1 1 d .
H8 H 0.7297 0.3136 -0.0866 0.112 Uiso 1 1 calc R
C52 C 0.0880(2) 0.1802(3) 0.3644(2) 0.0974(12) Uani 1 1 d .
H52 H 0.0660 0.1335 0.3881 0.117 Uiso 1 1 calc R
C22 C 0.6316(2) -0.0786(3) 0.16108(19) 0.0847(10) Uani 1 1 d .
H22 H 0.6421 -0.0791 0.2077 0.102 Uiso 1 1 calc R
C36 C 0.1131(3) -0.1673(3) 0.2097(2) 0.1035(14) Uani 1 1 d .
H36 H 0.0947 -0.2269 0.2172 0.124 Uiso 1 1 calc R
C25 C 0.5990(2) -0.0805(3) 0.0244(2) 0.0968(12) Uani 1 1 d .
H25 H 0.5870 -0.0807 -0.0220 0.116 Uiso 1 1 calc R
C26 C 0.5922(2) 0.0019(3) 0.0593(2) 0.0870(11) Uani 1 1 d .
H26 H 0.5768 0.0566 0.0366 0.104 Uiso 1 1 calc R
C50 C 0.1590(2) 0.3193(3) 0.3630(2) 0.0947(12) Uani 1 1 d .
H50 H 0.1855 0.3680 0.3859 0.114 Uiso 1 1 calc R
C35 C 0.1877(3) -0.1458(3) 0.2304(2) 0.0968(12) Uani 1 1 d .
H35 H 0.2193 -0.1919 0.2509 0.116 Uiso 1 1 calc R
C37 C 0.0666(3) -0.1013(3) 0.1784(2) 0.1007(13) Uani 1 1 d .
H37 H 0.0166 -0.1163 0.1638 0.121 Uiso 1 1 calc R
C10 C 0.5817(2) 0.3420(3) -0.0126(3) 0.1059(14) Uani 1 1 d .
H10 H 0.5346 0.3706 -0.0184 0.127 Uiso 1 1 calc R
C9 C 0.6278(2) 0.3497(3) -0.0621(2) 0.1069(14) Uani 1 1 d .
H9 H 0.6120 0.3823 -0.1015 0.128 Uiso 1 1 calc R
C31 C 0.3431(2) -0.0065(3) 0.3342(2) 0.0966(12) Uani 1 1 d .
H31 H 0.3459 -0.0713 0.3503 0.116 Uiso 1 1 calc R
C2 C 0.9120(3) 0.3315(5) -0.0293(3) 0.156(2) Uani 1 1 d .
H2A H 0.8680 0.3623 -0.0512 0.233 Uiso 1 1 calc R
H2B H 0.9243 0.2790 -0.0559 0.233 Uiso 1 1 calc R
H2C H 0.9536 0.3746 -0.0242 0.233 Uiso 1 1 calc R
C23 C 0.6391(2) -0.1592(3) 0.1241(2) 0.0963(12) Uani 1 1 d .
H23 H 0.6560 -0.2136 0.1466 0.116 Uiso 1 1 calc R
C28 C 0.3893(4) -0.0737(4) 0.1989(3) 0.154(3) Uani 1 1 d .
H28 H 0.4345 -0.0460 0.2238 0.184 Uiso 1 1 calc R
C54 C 0.1334(3) 0.2543(4) 0.4756(2) 0.1371(19) Uani 1 1 d .
H54A H 0.0920 0.2896 0.4893 0.206 Uiso 1 1 calc R
H54B H 0.1802 0.2838 0.4926 0.206 Uiso 1 1 calc R
H54C H 0.1323 0.1919 0.4932 0.206 Uiso 1 1 calc R
C5 C 0.9170(2) 0.0613(4) 0.0112(3) 0.1327(19) Uani 1 1 d .
H5A H 0.9190 0.0471 0.0582 0.199 Uiso 1 1 calc R
H5B H 0.9554 0.1063 0.0045 0.199 Uiso 1 1 calc R
H5C H 0.9253 0.0051 -0.0133 0.199 Uiso 1 1 calc R
C30 C 0.4004(3) -0.1750(3) 0.2224(3) 0.1332(19) Uani 1 1 d .
H30A H 0.3551 -0.2100 0.2092 0.200 Uiso 1 1 calc R
H30B H 0.4116 -0.1765 0.2705 0.200 Uiso 1 1 calc R
H30C H 0.4416 -0.2023 0.2023 0.200 Uiso 1 1 calc R
C32 C 0.4206(3) 0.0367(5) 0.3555(3) 0.145(2) Uani 1 1 d .
H32A H 0.4222 0.0987 0.3372 0.218 Uiso 1 1 calc R
H32B H 0.4589 -0.0011 0.3390 0.218 Uiso 1 1 calc R
H32C H 0.4294 0.0398 0.4037 0.218 Uiso 1 1 calc R
C6 C 0.7794(3) 0.0271(4) -0.0125(2) 0.1152(15) Uani 1 1 d .
H6A H 0.7870 -0.0213 -0.0442 0.173 Uiso 1 1 calc R
H6B H 0.7305 0.0550 -0.0241 0.173 Uiso 1 1 calc R
H6C H 0.7822 0.0008 0.0318 0.173 Uiso 1 1 calc R
C33 C 0.2841(3) 0.0411(4) 0.3702(2) 0.1295(19) Uani 1 1 d .
H33A H 0.2965 0.0338 0.4178 0.194 Uiso 1 1 calc R
H33B H 0.2356 0.0134 0.3565 0.194 Uiso 1 1 calc R
H33C H 0.2824 0.1065 0.3591 0.194 Uiso 1 1 calc R
C3 C 0.8834(3) 0.3772(4) 0.0856(3) 0.150(2) Uani 1 1 d .
H3A H 0.9261 0.4185 0.0885 0.224 Uiso 1 1 calc R
H3B H 0.8773 0.3540 0.1296 0.224 Uiso 1 1 calc R
H3C H 0.8388 0.4106 0.0678 0.224 Uiso 1 1 calc R

loop_
_atom_site_aniso_label
_atom_site_aniso_U_11
_atom_site_aniso_U_22
_atom_site_aniso_U_33
_atom_site_aniso_U_23
_atom_site_aniso_U_13
_atom_site_aniso_U_12
C27 0.161(4) 0.109(4) 0.132(4) -0.054(3) 0.035(3) -0.017(3)
C29 0.242(7) 0.163(6) 0.182(6) 0.062(5) 0.130(6) 0.083(5)
S2 0.0591(5) 0.0757(6) 0.0598(5) -0.0037(4) 0.0018(3) 0.0110(4)
S1 0.0736(6) 0.0778(6) 0.0985(7) -0.0143(5) 0.0418(5) -0.0067(5)
Si1 0.0623(5) 0.0964(7) 0.0601(6) 0.0147(5) 0.0174(4) 0.0158(5)
Si2 0.0903(7) 0.0726(7) 0.0844(7) 0.0217(5) 0.0198(5) 0.0166(5)
C47 0.0698(19) 0.0549(18) 0.0533(18) -0.0044(15) 0.0155(14) 0.0025(15)
O4 0.0693(14) 0.0889(17) 0.0849(17) -0.0062(13) -0.0066(12) 0.0021(12)
N1 0.0672(16) 0.0651(17) 0.0730(18) -0.0107(14) 0.0263(13) -0.0019(13)
N2 0.0650(15) 0.0602(16) 0.0578(15) 0.0005(12) 0.0098(11) 0.0007(12)
O3 0.0876(16) 0.0741(16) 0.0776(16) 0.0175(13) 0.0054(12) 0.0158(12)
C40 0.0708(19) 0.0505(18) 0.0523(18) -0.0016(14) 0.0167(14) 0.0035(14)
C20 0.082(2) 0.0568(19) 0.056(2) -0.0071(15) 0.0205(16) -0.0082(15)
C21 0.0666(19) 0.069(2) 0.063(2) -0.0013(17) 0.0206(15) -0.0068(15)
C42 0.0694(19) 0.0576(19) 0.062(2) -0.0023(15) 0.0178(15) -0.0017(15)
O1 0.0630(14) 0.0892(19) 0.167(3) -0.0008(18) 0.0395(16) 0.0102(13)
C48 0.0539(16) 0.071(2) 0.0619(19) -0.0031(17) 0.0108(14) 0.0116(15)
O2 0.116(2) 0.103(2) 0.0972(19) -0.0254(16) 0.0643(16) -0.0296(15)
C14 0.0579(17) 0.071(2) 0.0515(18) 0.0034(15) 0.0132(13) 0.0058(14)
C15 0.0705(19) 0.0584(19) 0.0562(19) -0.0053(15) 0.0126(15) -0.0015(14)
C13 0.0633(18) 0.0634(19) 0.0570(19) -0.0037(15) 0.0182(14) 0.0012(14)
C16 0.075(2) 0.074(2) 0.066(2) 0.0068(18) 0.0035(17) -0.0013(17)
C12 0.0573(17) 0.066(2) 0.072(2) -0.0019(17) 0.0054(15) 0.0071(15)
C39 0.081(2) 0.063(2) 0.0556(19) -0.0117(16) 0.0149(16) -0.0145(16)
C41 0.068(2) 0.063(2) 0.072(2) 0.0026(16) 0.0152(16) 0.0037(15)
C46 0.087(2) 0.056(2) 0.078(2) -0.0013(17) 0.0253(18) 0.0011(17)
C38 0.093(3) 0.069(2) 0.080(2) -0.0107(19) 0.017(2) -0.0076(19)
C49 0.084(2) 0.084(2) 0.062(2) -0.0030(19) 0.0073(17) 0.0019(19)
C19 0.113(3) 0.068(2) 0.065(2) -0.0036(18) 0.026(2) -0.020(2)
C44 0.081(2) 0.080(3) 0.098(3) -0.013(2) 0.035(2) -0.019(2)
C43 0.069(2) 0.081(3) 0.092(3) 0.001(2) 0.0258(18) -0.0030(18)
C7 0.070(2) 0.081(2) 0.066(2) 0.0110(18) 0.0077(16) 0.0090(17)
C53 0.088(2) 0.091(3) 0.075(3) -0.012(2) 0.0255(19) -0.012(2)
C17 0.103(3) 0.080(3) 0.067(2) 0.014(2) -0.003(2) -0.009(2)
C24 0.090(3) 0.081(3) 0.087(3) -0.016(2) 0.020(2) -0.014(2)
C11 0.066(2) 0.085(3) 0.100(3) 0.002(2) 0.0125(19) 0.0120(18)
C34 0.108(3) 0.057(2) 0.067(2) 0.0053(17) 0.0179(19) -0.0078(19)
C1 0.073(2) 0.109(3) 0.088(3) 0.029(2) 0.0209(19) 0.008(2)
C4 0.090(3) 0.118(3) 0.060(2) 0.003(2) 0.0165(18) 0.029(2)
C45 0.099(3) 0.057(2) 0.097(3) -0.0084(19) 0.040(2) -0.013(2)
C51 0.086(2) 0.120(3) 0.061(2) -0.006(2) 0.0157(19) 0.015(2)
C18 0.145(4) 0.069(2) 0.053(2) 0.0072(18) -0.002(2) -0.019(2)
C8 0.078(2) 0.116(3) 0.083(3) 0.027(2) 0.0027(19) 0.015(2)
C52 0.100(3) 0.116(3) 0.083(3) 0.012(3) 0.038(2) -0.002(3)
C22 0.110(3) 0.081(3) 0.063(2) -0.003(2) 0.010(2) -0.009(2)
C36 0.136(4) 0.068(3) 0.107(3) 0.007(2) 0.020(3) -0.035(3)
C25 0.125(3) 0.105(3) 0.060(2) -0.003(2) 0.008(2) -0.024(3)
C26 0.103(3) 0.081(3) 0.077(3) 0.005(2) 0.007(2) -0.004(2)
C50 0.099(3) 0.114(3) 0.069(3) -0.019(2) 0.003(2) -0.007(2)
C35 0.134(4) 0.065(2) 0.091(3) 0.010(2) 0.014(2) -0.016(2)
C37 0.108(3) 0.096(3) 0.100(3) -0.017(3) 0.022(3) -0.038(3)
C10 0.076(3) 0.107(3) 0.130(4) 0.020(3) -0.007(3) 0.023(2)
C9 0.093(3) 0.120(4) 0.102(3) 0.034(3) -0.012(3) 0.017(3)
C31 0.098(3) 0.098(3) 0.090(3) 0.023(2) -0.003(2) -0.006(2)
C2 0.135(4) 0.210(6) 0.127(4) 0.062(4) 0.038(3) -0.038(4)
C23 0.129(3) 0.073(3) 0.085(3) -0.003(2) 0.005(2) 0.005(2)
C28 0.209(6) 0.107(4) 0.166(5) 0.066(4) 0.109(5) 0.087(4)
C54 0.144(4) 0.207(6) 0.061(3) 0.000(3) 0.018(3) 0.014(4)
C5 0.092(3) 0.159(5) 0.146(4) -0.037(4) 0.005(3) 0.053(3)
C30 0.159(4) 0.090(3) 0.159(5) 0.044(3) 0.056(4) 0.054(3)
C32 0.095(3) 0.171(5) 0.164(5) -0.002(4) -0.007(3) -0.002(3)
C6 0.124(4) 0.118(4) 0.103(3) -0.022(3) 0.012(3) 0.017(3)
C33 0.124(4) 0.181(5) 0.085(3) -0.010(3) 0.017(3) -0.043(4)
C3 0.161(5) 0.117(4) 0.182(6) -0.021(4) 0.068(4) -0.034(4)

loop_
_atom_type_symbol
_atom_type_description
_atom_type_scat_dispersion_real
_atom_type_scat_dispersion_imag
_atom_type_scat_source
C C 0.0033 0.0016 'International Tables Vol C Tables 4.2.6.8 and 6.1.1.4'
H H 0.0000 0.0000 'International Tables Vol C Tables 4.2.6.8 and 6.1.1.4'
N N 0.0061 0.0033 'International Tables Vol C Tables 4.2.6.8 and 6.1.1.4'
O O 0.0106 0.0060 'International Tables Vol C Tables 4.2.6.8 and 6.1.1.4'
Si Si 0.0817 0.0704 'International Tables Vol C Tables 4.2.6.8 and 6.1.1.4'
S S 0.1246 0.1234 'International Tables Vol C Tables 4.2.6.8 and 6.1.1.4'

loop_
_geom_angle_atom_site_label_1
_geom_angle_atom_site_label_2
_geom_angle_atom_site_label_3
_geom_angle
C24 C27 H27A 109.5
C24 C27 H27B 109.5
H27A C27 H27B 109.5
C24 C27 H27C 109.5
H27A C27 H27C 109.5
H27B C27 H27C 109.5
C28 C29 H29A 109.5
C28 C29 H29B 109.5
H29A C29 H29B 109.5
C28 C29 H29C 109.5
H29A C29 H29C 109.5
H29B C29 H29C 109.5
O4 S2 O3 118.96(14)
O4 S2 N2 108.46(14)
O3 S2 N2 105.76(13)
O4 S2 C48 108.68(15)
O3 S2 C48 109.99(16)
N2 S2 C48 103.91(13)
O2 S1 O1 119.76(17)
O2 S1 N1 106.09(15)
O1 S1 N1 107.20(15)
O2 S1 C21 109.26(17)
O1 S1 C21 108.68(18)
N1 S1 C21 104.81(13)
C14 Si1 C1 115.37(16)
C14 Si1 C4 109.75(17)
C1 Si1 C4 113.06(19)
C14 Si1 C7 89.95(14)
C1 Si1 C7 113.48(17)
C4 Si1 C7 113.23(17)
C41 Si2 C31 112.93(18)
C41 Si2 C28 114.46(18)
C31 Si2 C28 111.4(3)
C41 Si2 C34 89.56(15)
C31 Si2 C34 111.27(17)
C28 Si2 C34 115.6(3)
C46 C47 C42 121.9(3)
C46 C47 N2 130.1(3)
C42 C47 N2 107.9(3)
C20 N1 C13 105.6(2)
C20 N1 S1 116.7(2)
C13 N1 S1 122.9(2)
C47 N2 C40 105.6(2)
C47 N2 S2 118.75(19)
C40 N2 S2 121.83(19)
C41 C40 N2 110.2(3)
C41 C40 C39 118.2(3)
N2 C40 C39 131.4(3)
C19 C20 C15 120.9(3)
C19 C20 N1 130.8(3)
C15 C20 N1 108.3(3)
C22 C21 C26 120.4(3)
C22 C21 S1 120.5(3)
C26 C21 S1 119.1(3)
C47 C42 C43 119.1(3)
C47 C42 C41 108.9(3)
C43 C42 C41 131.9(3)
C49 C48 C53 120.0(3)
C49 C48 S2 120.0(3)
C53 C48 S2 120.0(3)
C13 C14 C15 108.0(3)
C13 C14 Si1 109.7(2)
C15 C14 Si1 142.1(2)
C20 C15 C16 119.5(3)
C20 C15 C14 107.9(3)
C16 C15 C14 132.5(3)
C14 C13 N1 110.2(3)
C14 C13 C12 118.0(3)
N1 C13 C12 131.7(3)
C17 C16 C15 119.3(3)
C17 C16 H16 120.4
C15 C16 H16 120.4
C11 C12 C7 119.4(3)
C11 C12 C13 129.6(3)
C7 C12 C13 110.9(3)
C38 C39 C34 120.2(3)
C38 C39 C40 129.0(3)
C34 C39 C40 110.7(3)
C40 C41 C42 107.4(3)
C40 C41 Si2 109.9(2)
C42 C41 Si2 142.7(3)
C45 C46 C47 116.9(3)
C45 C46 H46 121.5
C47 C46 H46 121.5
C39 C38 C37 118.7(4)
C39 C38 H38 120.7
C37 C38 H38 120.7
C50 C49 C48 119.9(4)
C50 C49 H49 120.0
C48 C49 H49 120.0
C18 C19 C20 117.7(3)
C18 C19 H19 121.2
C20 C19 H19 121.2
C43 C44 C45 120.5(3)
C43 C44 H44 119.8
C45 C44 H44 119.8
C44 C43 C42 118.7(3)
C44 C43 H43 120.7
C42 C43 H43 120.7
C8 C7 C12 119.0(3)
C8 C7 Si1 130.0(3)
C12 C7 Si1 110.8(2)
C48 C53 C52 119.1(4)
C48 C53 H53 120.5
C52 C53 H53 120.5
C16 C17 C18 119.9(4)
C16 C17 H17 120.0
C18 C17 H17 120.0
C23 C24 C25 117.5(4)
C23 C24 C27 122.4(4)
C25 C24 C27 120.1(4)
C10 C11 C12 119.2(4)
C10 C11 H11 120.4
C12 C11 H11 120.4
C35 C34 C39 118.8(4)
C35 C34 Si2 129.7(3)
C39 C34 Si2 111.5(2)
C3 C1 C2 111.3(5)
C3 C1 Si1 113.5(3)
C2 C1 Si1 111.5(3)
C3 C1 H1 106.7
C2 C1 H1 106.7
Si1 C1 H1 106.7
C6 C4 C5 110.4(4)
C6 C4 Si1 111.7(3)
C5 C4 Si1 111.9(3)
C6 C4 H4 107.5
C5 C4 H4 107.5
Si1 C4 H4 107.5
C46 C45 C44 122.9(3)
C46 C45 H45 118.6
C44 C45 H45 118.6
C52 C51 C50 118.3(4)
C52 C51 C54 121.0(5)
C50 C51 C54 120.7(4)
C17 C18 C19 122.7(4)
C17 C18 H18 118.7
C19 C18 H18 118.7
C9 C8 C7 121.5(4)
C9 C8 H8 119.2
C7 C8 H8 119.2
C51 C52 C53 121.7(4)
C51 C52 H52 119.1
C53 C52 H52 119.1
C21 C22 C23 118.8(4)
C21 C22 H22 120.6
C23 C22 H22 120.6
C37 C36 C35 119.8(4)
C37 C36 H36 120.1
C35 C36 H36 120.1
C24 C25 C26 122.0(4)
C24 C25 H25 119.0
C26 C25 H25 119.0
C21 C26 C25 119.0(4)
C21 C26 H26 120.5
C25 C26 H26 120.5
C49 C50 C51 121.0(4)
C49 C50 H50 119.5
C51 C50 H50 119.5
C34 C35 C36 121.6(4)
C34 C35 H35 119.2
C36 C35 H35 119.2
C36 C37 C38 120.9(4)
C36 C37 H37 119.6
C38 C37 H37 119.6
C9 C10 C11 121.8(4)
C9 C10 H10 119.1
C11 C10 H10 119.1
C10 C9 C8 119.0(4)
C10 C9 H9 120.5
C8 C9 H9 120.5
C33 C31 C32 110.1(4)
C33 C31 Si2 112.4(3)
C32 C31 Si2 114.8(3)
C33 C31 H31 106.3
C32 C31 H31 106.3
Si2 C31 H31 106.3
C1 C2 H2A 109.5
C1 C2 H2B 109.5
H2A C2 H2B 109.5
C1 C2 H2C 109.5
H2A C2 H2C 109.5
H2B C2 H2C 109.5
C24 C23 C22 122.4(4)
C24 C23 H23 118.8
C22 C23 H23 118.8
C29 C28 C30 118.7(5)
C29 C28 Si2 122.1(4)
C30 C28 Si2 111.9(3)
C29 C28 H28 99.0
C30 C28 H28 99.0
Si2 C28 H28 99.0
C51 C54 H54A 109.5
C51 C54 H54B 109.5
H54A C54 H54B 109.5
C51 C54 H54C 109.5
H54A C54 H54C 109.5
H54B C54 H54C 109.5
C4 C5 H5A 109.5
C4 C5 H5B 109.5
H5A C5 H5B 109.5
C4 C5 H5C 109.5
H5A C5 H5C 109.5
H5B C5 H5C 109.5
C28 C30 H30A 109.5
C28 C30 H30B 109.5
H30A C30 H30B 109.5
C28 C30 H30C 109.5
H30A C30 H30C 109.5
H30B C30 H30C 109.5
C31 C32 H32A 109.5
C31 C32 H32B 109.5
H32A C32 H32B 109.5
C31 C32 H32C 109.5
H32A C32 H32C 109.5
H32B C32 H32C 109.5
C4 C6 H6A 109.5
C4 C6 H6B 109.5
H6A C6 H6B 109.5
C4 C6 H6C 109.5
H6A C6 H6C 109.5
H6B C6 H6C 109.5
C31 C33 H33A 109.5
C31 C33 H33B 109.5
H33A C33 H33B 109.5
C31 C33 H33C 109.5
H33A C33 H33C 109.5
H33B C33 H33C 109.5
C1 C3 H3A 109.5
C1 C3 H3B 109.5
H3A C3 H3B 109.5
C1 C3 H3C 109.5
H3A C3 H3C 109.5
H3B C3 H3C 109.5

loop_
_geom_bond_atom_site_label_1
_geom_bond_atom_site_label_2
_geom_bond_distance
C27 C24 1.505(6)
C27 H27A 0.9600
C27 H27B 0.9600
C27 H27C 0.9600
C29 C28 1.311(7)
C29 H29A 0.9600
C29 H29B 0.9600
C29 H29C 0.9600
S2 O4 1.416(2)
S2 O3 1.423(2)
S2 N2 1.692(2)
S2 C48 1.749(3)
S1 O2 1.418(3)
S1 O1 1.419(3)
S1 N1 1.690(3)
S1 C21 1.752(3)
Si1 C14 1.853(3)
Si1 C1 1.872(4)
Si1 C4 1.872(4)
Si1 C7 1.876(3)
Si2 C41 1.854(3)
Si2 C31 1.857(4)
Si2 C28 1.868(5)
Si2 C34 1.883(4)
C47 C46 1.385(4)
C47 C42 1.393(4)
C47 N2 1.433(4)
N1 C20 1.434(4)
N1 C13 1.439(4)
N2 C40 1.444(4)
C40 C41 1.358(4)
C40 C39 1.492(4)
C20 C19 1.378(5)
C20 C15 1.400(4)
C21 C22 1.366(5)
C21 C26 1.369(5)
C42 C43 1.408(4)
C42 C41 1.433(4)
C48 C49 1.375(5)
C48 C53 1.376(5)
C14 C13 1.355(4)
C14 C15 1.440(4)
C15 C16 1.400(4)
C13 C12 1.486(4)
C16 C17 1.366(5)
C16 H16 0.9300
C12 C11 1.391(4)
C12 C7 1.412(4)
C39 C38 1.395(5)
C39 C34 1.402(5)
C46 C45 1.366(5)
C46 H46 0.9300
C38 C37 1.411(5)
C38 H38 0.9300
C49 C50 1.365(5)
C49 H49 0.9300
C19 C18 1.377(5)
C19 H19 0.9300
C44 C43 1.365(5)
C44 C45 1.378(5)
C44 H44 0.9300
C43 H43 0.9300
C7 C8 1.378(5)
C53 C52 1.381(5)
C53 H53 0.9300
C17 C18 1.373(6)
C17 H17 0.9300
C24 C23 1.358(5)
C24 C25 1.366(6)
C11 C10 1.385(6)
C11 H11 0.9300
C34 C35 1.379(5)
C1 C3 1.492(7)
C1 C2 1.537(6)
C1 H1 0.9800
C4 C6 1.515(6)
C4 C5 1.519(5)
C4 H4 0.9800
C45 H45 0.9300
C51 C52 1.360(6)
C51 C50 1.387(6)
C51 C54 1.523(5)
C18 H18 0.9300
C8 C9 1.378(5)
C8 H8 0.9300
C52 H52 0.9300
C22 C23 1.385(5)
C22 H22 0.9300
C36 C37 1.359(6)
C36 C35 1.380(6)
C36 H36 0.9300
C25 C26 1.382(6)
C25 H25 0.9300
C26 H26 0.9300
C50 H50 0.9300
C35 H35 0.9300
C37 H37 0.9300
C10 C9 1.366(6)
C10 H10 0.9300
C9 H9 0.9300
C31 C33 1.506(6)
C31 C32 1.527(6)
C31 H31 0.9800
C2 H2A 0.9600
C2 H2B 0.9600
C2 H2C 0.9600
C23 H23 0.9300
C28 C30 1.528(6)
C28 H28 0.9800
C54 H54A 0.9600
C54 H54B 0.9600
C54 H54C 0.9600
C5 H5A 0.9600
C5 H5B 0.9600
C5 H5C 0.9600
C30 H30A 0.9600
C30 H30B 0.9600
C30 H30C 0.9600
C32 H32A 0.9600
C32 H32B 0.9600
C32 H32C 0.9600
C6 H6A 0.9600
C6 H6B 0.9600
C6 H6C 0.9600
C33 H33A 0.9600
C33 H33B 0.9600
C33 H33C 0.9600
C3 H3A 0.9600
C3 H3B 0.9600
C3 H3C 0.9600
